data_1532979
loop_
_publ_author_name
'Kamegashira, N.'
'Satoh, H.'
'Meng Jian'
'Mikami, T.'

_publ_section_title
;
 Structural determination of a new phase of monoclinic Ba Tb2 Mn2 O7
;
_journal_name_full 'Journal of Alloys Compd.'
_journal_page_first 173
_journal_page_last 176
_journal_volume 374
_journal_year 2004
_chemical_formula_sum 'Ba Mn2 O7 Tb2'
_chemical_name_systematic 'Ba Tb2 (Mn2 O7)'
_space_group_IT_number 12
_symmetry_space_group_name_Hall '-A 2y'
_symmetry_space_group_name_H-M 'A 1 2/m 1'
_cell_angle_alpha 90
_cell_angle_beta 90.62
_cell_angle_gamma 90
_cell_formula_units_Z 4
_cell_length_a 5.4918
_cell_length_b 20.149
_cell_length_c 5.4922
_cell_volume 607.700
_citation_journal_id_ASTM JALCEU
_cod_data_source_file Kamegashira_JALCEU_2004_1499.cif
_cod_data_source_block Ba1Mn2O7Tb2
_cod_original_cell_volume 607.6998
_cod_original_sg_symbol_Hall '-C 2y (z,y,-x)'
_cod_original_formula_sum 'Ba1 Mn2 O7 Tb2'
_cod_database_code 1532979

loop_
_symmetry_equiv_pos_as_xyz
x,y,z
-x,y,-z
-x,-y,-z
x,-y,z
x,y+1/2,z+1/2
-x,y+1/2,-z+1/2
-x,-y+1/2,-z+1/2
x,-y+1/2,z+1/2

loop_
_atom_site_label
_atom_site_type_symbol
_atom_site_fract_x
_atom_site_fract_y
_atom_site_fract_z
_atom_site_occupancy
_atom_site_U_iso_or_equiv
O3 O-2 0.5 0.098 0.5 1 0.0
O2 O-2 0.2448 0.203 0.6884 1 0.0
O4 O-2 0 0.3799 0 1 0.0
Ba1 Ba+2 0.2468 0 0.2596 1 0.0
Tb1 Tb+3 0.2415 0.1869 0.2554 1 0.0
O1 O-2 0.2242 0 0.723 1 0.0
O6 O-2 0 0.1466 0 1 0.0
Mn1 Mn+3 0.2715 0.1049 0.7742 1 0.0
O5 O-2 0.5 0.4004 0.5 1 0.0
